data_7228889
loop_
_publ_author_name
'Lv, Xue-Hui'
'Yang, Shuai-Liang'
'Li, Yuan-Xia'
'Zhang, Chen-Xi'
'Wang, Qing-Lun'

_publ_section_title
;
 A family of lanthanide compounds based on nitronyl nitroxide radicals:
 synthesis, structure, magnetic and fluorescence properties
;
_journal_issue 61
_journal_name_full 'RSC Adv.'
_journal_page_first 38179
_journal_paper_doi 10.1039/C7RA05764D
_journal_volume 7
_journal_year 2017
_chemical_formula_sum 'C135 H141 F54 N18 O30 Tb3'
_chemical_formula_weight 3998.42
_chemical_name_systematic
; 
 ? 
;
_space_group_IT_number 15
_symmetry_cell_setting monoclinic
_symmetry_space_group_name_Hall '-C 2yc'
_symmetry_space_group_name_H-M 'C 1 2/c 1'
_atom_sites_solution_hydrogens geom
_atom_sites_solution_primary direct
_atom_sites_solution_secondary difmap
_audit_creation_method SHELXL-97
_audit_update_record
;
2015-05-08 deposited with the CCDC.
2017-07-27 downloaded from the CCDC.
;
_cell_angle_alpha 90.00
_cell_angle_beta 101.821(8)
_cell_angle_gamma 90.00
_cell_formula_units_Z 4
_cell_length_a 49.914(19)
_cell_length_b 12.461(4)
_cell_length_c 28.558(10)
_cell_measurement_reflns_used 21296
_cell_measurement_temperature 113(2)
_cell_measurement_theta_max 27.9
_cell_measurement_theta_min 1.7
_cell_volume 17386(11)
_computing_cell_refinement Crystalclear
_computing_data_collection Crystalclear
_computing_data_reduction Crystalclear
_computing_molecular_graphics 'Bruker SHELXTL'
_computing_publication_material 'Bruker SHELXTL'
_computing_structure_refinement 'SHELXL-97 (Sheldrick, 1997)'
_computing_structure_solution 'SHELXS-97 (Sheldrick, 1990)'
_diffrn_ambient_temperature 113(2)
_diffrn_detector_area_resol_mean 14.22
_diffrn_measured_fraction_theta_full 0.994
_diffrn_measured_fraction_theta_max 0.994
_diffrn_measurement_device_type 'Rigaku Saturn 724 CCD'
_diffrn_measurement_method '\w scans'
_diffrn_radiation_monochromator multilayer
_diffrn_radiation_source 'rotating anode'
_diffrn_radiation_type MoK\a
_diffrn_radiation_wavelength 0.71073
_diffrn_reflns_av_R_equivalents 0.0540
_diffrn_reflns_av_sigmaI/netI 0.0618
_diffrn_reflns_limit_h_max 59
_diffrn_reflns_limit_h_min -59
_diffrn_reflns_limit_k_max 14
_diffrn_reflns_limit_k_min -14
_diffrn_reflns_limit_l_max 33
_diffrn_reflns_limit_l_min -33
_diffrn_reflns_number 59484
_diffrn_reflns_theta_full 25.02
_diffrn_reflns_theta_max 25.02
_diffrn_reflns_theta_min 1.46
_diffrn_standards_decay_% 0
_diffrn_standards_interval_count 0
_diffrn_standards_interval_time 0
_diffrn_standards_number 0
_exptl_absorpt_coefficient_mu 1.333
_exptl_absorpt_correction_T_max 0.7953
_exptl_absorpt_correction_T_min 0.7580
_exptl_absorpt_correction_type multi-scan
_exptl_absorpt_process_details Crystalclear
_exptl_crystal_colour Colorless
_exptl_crystal_density_diffrn 1.528
_exptl_crystal_density_method 'not measured'
_exptl_crystal_description Prism
_exptl_crystal_F_000 7992
_exptl_crystal_size_max 0.22
_exptl_crystal_size_mid 0.20
_exptl_crystal_size_min 0.18
_platon_squeeze_details ' '
_refine_diff_density_max 1.907
_refine_diff_density_min -1.017
_refine_diff_density_rms 0.094
_refine_ls_extinction_method none
_refine_ls_goodness_of_fit_ref 1.045
_refine_ls_hydrogen_treatment constr
_refine_ls_matrix_type full
_refine_ls_number_parameters 1183
_refine_ls_number_reflns 15238
_refine_ls_number_restraints 228
_refine_ls_restrained_S_all 1.114
_refine_ls_R_factor_all 0.0511
_refine_ls_R_factor_gt 0.0433
_refine_ls_shift/su_max 0.002
_refine_ls_shift/su_mean 0.000
_refine_ls_structure_factor_coef Fsqd
_refine_ls_weighting_details 'calc w=1/[\s^2^(Fo^2^)+(0.0559P)^2^+4.1657P] where P=(Fo^2^+2Fc^2^)/3'
_refine_ls_weighting_scheme calc
_refine_ls_wR_factor_gt 0.1110
_refine_ls_wR_factor_ref 0.1164
_reflns_number_gt 13011
_reflns_number_total 15238
_reflns_threshold_expression >2sigma(I)
_cod_data_source_file c7ra05764d2.cif
_cod_data_source_block m121016f1-sr
_cod_depositor_comments
;
The following automatic conversions were performed:

'_symmetry_cell_setting' value 'Monoclinic' changed to 'monoclinic'
according to
/home/data/users/saulius/crontab/automatic-downloads/rss-feeds/RSC/lib/dictionaries/cif_core.dic
dictionary named 'cif_core.dic' version 2.4.2 from 2011-04-26.

Automatic conversion script
Id: cif_fix_values 4973 2017-02-22 13:04:09Z antanas 
;
_cod_original_sg_symbol_H-M C2/c
_cod_database_code 7228889

loop_
_symmetry_equiv_pos_as_xyz
'x, y, z'
'-x, y, -z+1/2'
'x+1/2, y+1/2, z'
'-x+1/2, y+1/2, -z+1/2'
'-x, -y, -z'
'x, -y, z-1/2'
'-x+1/2, -y+1/2, -z'
'x+1/2, -y+1/2, z-1/2'

loop_
_atom_site_label
_atom_site_type_symbol
_atom_site_fract_x
_atom_site_fract_y
_atom_site_fract_z
_atom_site_U_iso_or_equiv
_atom_site_adp_type
_atom_site_occupancy
_atom_site_symmetry_multiplicity
_atom_site_calc_flag
_atom_site_refinement_flags
_atom_site_disorder_assembly
_atom_site_disorder_group
Tb1 Tb 0.143700(4) 0.320145(15) 0.083397(7) 0.02914(8) Uani 1 1 d . . .
Tb2 Tb 0.0000 0.81331(2) 0.2500 0.02926(9) Uani 1 2 d S . .
F1 F 0.18550(7) -0.0330(2) 0.04494(14) 0.0846(11) Uani 1 1 d U . .
F2 F 0.20629(10) 0.0022(3) 0.11493(13) 0.1147(16) Uani 1 1 d U . .
F3 F 0.22658(7) 0.0160(3) 0.05846(15) 0.0914(12) Uani 1 1 d U . .
F4 F 0.23820(5) 0.4572(2) 0.07199(9) 0.0534(7) Uani 1 1 d U . .
F5 F 0.24094(6) 0.3662(3) 0.00957(11) 0.0653(8) Uani 1 1 d U . .
F6 F 0.21101(5) 0.4909(2) 0.00526(9) 0.0522(7) Uani 1 1 d U . .
F7 F 0.12040(7) 0.6195(2) -0.03602(12) 0.0728(10) Uani 1 1 d U . .
F8 F 0.10997(7) 0.4806(2) -0.07911(9) 0.0692(9) Uani 1 1 d U . .
F9 F 0.07891(6) 0.5820(2) -0.06396(9) 0.0561(7) Uani 1 1 d U . .
F10 F 0.02946(5) 0.4295(3) 0.04058(11) 0.0686(9) Uani 1 1 d U . .
F11 F 0.04280(6) 0.2740(2) 0.06454(14) 0.0823(11) Uani 1 1 d U . .
F12 F 0.04988(6) 0.4072(3) 0.11182(11) 0.0828(11) Uani 1 1 d U . .
F13 F 0.13078(9) -0.0322(3) 0.16626(15) 0.0979(13) Uani 1 1 d U . .
F14 F 0.10053(8) 0.0744(3) 0.18064(14) 0.0908(11) Uani 1 1 d U . .
F15 F 0.13444(10) 0.0376(3) 0.23630(14) 0.1162(15) Uani 1 1 d U . .
F16 F 0.21432(18) 0.2333(9) 0.2654(3) 0.082(3) Uani 0.612(19) 1 d PU A 1
F17 F 0.2189(3) 0.3761(14) 0.2266(6) 0.133(6) Uani 0.612(19) 1 d PU A 1
F18 F 0.23150(15) 0.2265(14) 0.2040(3) 0.101(4) Uani 0.612(19) 1 d PU A 1
F16' F 0.2217(4) 0.2060(16) 0.2504(9) 0.130(7) Uani 0.388(19) 1 d PU A 2
F17' F 0.2126(3) 0.3742(16) 0.2421(6) 0.071(4) Uani 0.388(19) 1 d PU A 2
F18' F 0.2324(2) 0.3081(19) 0.1962(5) 0.092(5) Uani 0.388(19) 1 d PU A 2
F19 F 0.0232(2) 0.4220(7) 0.2637(4) 0.082(4) Uani 0.377(9) 1 d PDU B 3
F20 F 0.0432(5) 0.4044(15) 0.2080(8) 0.052(4) Uani 0.377(9) 1 d PDU B 3
F21 F 0.0616(2) 0.4852(10) 0.2740(5) 0.089(5) Uani 0.377(9) 1 d PDU B 3
F19' F 0.06946(10) 0.5121(4) 0.2315(2) 0.079(2) Uani 0.623(9) 1 d PDU B 4
F20' F 0.0365(3) 0.3981(10) 0.2121(6) 0.069(4) Uani 0.623(9) 1 d PDU B 4
F21' F 0.04651(16) 0.4729(6) 0.2824(2) 0.071(2) Uani 0.623(9) 1 d PDU B 4
F22 F 0.04542(6) 0.6200(3) 0.40285(10) 0.0782(10) Uani 1 1 d U . .
F23 F 0.02140(7) 0.7421(3) 0.42398(10) 0.0740(9) Uani 1 1 d U . .
F24 F 0.00856(7) 0.5812(3) 0.42490(10) 0.0845(11) Uani 1 1 d U . .
F25 F 0.02988(14) 1.1138(6) 0.3671(2) 0.109(3) Uani 0.70 1 d PDU C 1
F26 F -0.01363(17) 1.1135(5) 0.3615(3) 0.094(2) Uani 0.70 1 d PDU C 1
F27 F 0.00506(15) 1.2380(4) 0.3323(2) 0.0695(18) Uani 0.70 1 d PDU C 1
F25' F 0.0155(3) 1.0799(9) 0.3786(3) 0.054(3) Uani 0.30 1 d PDU C 2
F26' F -0.0194(3) 1.1578(16) 0.3450(7) 0.097(6) Uani 0.30 1 d PDU C 2
F27' F 0.0192(3) 1.2238(10) 0.3389(7) 0.077(5) Uani 0.30 1 d PDU C 2
O1 O 0.14268(5) 0.4870(2) 0.11935(9) 0.0337(6) Uani 1 1 d . . .
O2 O 0.18567(8) 0.6217(3) 0.26620(12) 0.0694(11) Uani 1 1 d . . .
O3 O 0.11854(5) 0.2236(2) 0.01921(10) 0.0338(6) Uani 1 1 d . . .
O4 O 0.13434(7) -0.0696(3) -0.07087(12) 0.0528(8) Uani 1 1 d . . .
O5 O 0.17024(6) 0.1638(2) 0.07499(11) 0.0379(7) Uani 1 1 d . . .
O6 O 0.18161(5) 0.3757(2) 0.05382(9) 0.0332(6) Uani 1 1 d . . .
O7 O 0.12668(5) 0.4417(2) 0.01950(9) 0.0301(6) Uani 1 1 d . . .
O8 O 0.09680(5) 0.3517(2) 0.08389(10) 0.0325(6) Uani 1 1 d . . .
O9 O 0.13141(6) 0.1928(2) 0.13540(11) 0.0432(8) Uani 1 1 d . . .
O10 O 0.17982(6) 0.3162(2) 0.15228(11) 0.0426(8) Uani 1 1 d . . .
O11 O 0.04573(6) 0.8692(2) 0.25696(10) 0.0369(7) Uani 1 1 d . . .
O12 O 0.12144(6) 0.7080(3) 0.21739(11) 0.0525(9) Uani 1 1 d . . .
O13 O 0.02738(6) 0.6580(2) 0.24780(10) 0.0359(7) Uani 1 1 d . . .
O14 O 0.00883(6) 0.7509(2) 0.32938(10) 0.0354(6) Uani 1 1 d . . .
O15 O 0.00347(6) 0.9684(2) 0.29981(9) 0.0353(7) Uani 1 1 d . . .
N1 N 0.15853(7) 0.5443(3) 0.15221(11) 0.0345(8) Uani 1 1 d . . .
N2 N 0.17865(9) 0.6065(3) 0.22051(14) 0.0537(11) Uani 1 1 d . . .
N3 N 0.10274(12) 0.2339(4) 0.29333(19) 0.0760(15) Uani 1 1 d . . .
N4 N 0.11761(7) 0.1271(3) 0.00034(12) 0.0316(7) Uani 1 1 d . . .
N5 N 0.12484(7) -0.0104(3) -0.04178(12) 0.0371(8) Uani 1 1 d . . .
N6 N 0.20930(8) 0.3263(4) -0.11049(14) 0.0538(11) Uani 1 1 d . . .
N7 N 0.06977(7) 0.8236(3) 0.26010(12) 0.0329(8) Uani 1 1 d . . .
N8 N 0.10555(7) 0.7489(3) 0.24213(12) 0.0386(8) Uani 1 1 d . . .
N9 N 0.03327(7) 0.7954(3) 0.02609(13) 0.0389(8) Uani 1 1 d . . .
C1 C 0.16077(9) 0.5292(4) 0.19887(15) 0.0433(11) Uani 1 1 d . . .
C2 C 0.17150(8) 0.6434(4) 0.13866(15) 0.0384(10) Uani 1 1 d . . .
C3 C 0.18459(11) 0.6214(4) 0.09586(19) 0.0596(14) Uani 1 1 d . . .
H3A H 0.1959 0.5566 0.1019 0.089 Uiso 1 1 calc R . .
H3B H 0.1961 0.6825 0.0910 0.089 Uiso 1 1 calc R . .
H3C H 0.1702 0.6110 0.0672 0.089 Uiso 1 1 calc R . .
C4 C 0.14907(10) 0.7254(4) 0.12474(17) 0.0472(11) Uani 1 1 d . . .
H4A H 0.1349 0.6966 0.0989 0.071 Uiso 1 1 calc R . .
H4B H 0.1567 0.7911 0.1138 0.071 Uiso 1 1 calc R . .
H4C H 0.1410 0.7418 0.1525 0.071 Uiso 1 1 calc R . .
C5 C 0.19187(11) 0.6674(4) 0.1868(2) 0.0605(15) Uani 1 1 d . . .
C6 C 0.21993(12) 0.6169(6) 0.1894(3) 0.092(2) Uani 1 1 d . . .
H6A H 0.2307 0.6232 0.2221 0.138 Uiso 1 1 calc R . .
H6B H 0.2294 0.6540 0.1673 0.138 Uiso 1 1 calc R . .
H6C H 0.2177 0.5409 0.1806 0.138 Uiso 1 1 calc R . .
C7 C 0.19351(15) 0.7855(5) 0.2007(2) 0.089(2) Uani 1 1 d . . .
H7A H 0.1753 0.8110 0.2035 0.134 Uiso 1 1 calc R . .
H7B H 0.2000 0.8271 0.1761 0.134 Uiso 1 1 calc R . .
H7C H 0.2063 0.7943 0.2315 0.134 Uiso 1 1 calc R . .
C8 C 0.14605(11) 0.4517(4) 0.22318(15) 0.0462(12) Uani 1 1 d . . .
C9 C 0.15741(13) 0.4166(4) 0.26953(18) 0.0652(15) Uani 1 1 d . . .
H9 H 0.1750 0.4413 0.2853 0.078 Uiso 1 1 calc R . .
C10 C 0.14267(12) 0.3443(4) 0.29274(17) 0.0542(13) Uani 1 1 d . . .
H10 H 0.1502 0.3217 0.3245 0.065 Uiso 1 1 calc R . .
C11 C 0.11716(13) 0.3058(4) 0.2695(2) 0.0625(16) Uani 1 1 d . . .
C12 C 0.10696(12) 0.3368(4) 0.2228(2) 0.0557(14) Uani 1 1 d . . .
H12 H 0.0901 0.3079 0.2060 0.067 Uiso 1 1 calc R . .
C13 C 0.12101(10) 0.4093(4) 0.20006(17) 0.0467(11) Uani 1 1 d . . .
H13 H 0.1134 0.4305 0.1681 0.056 Uiso 1 1 calc R . .
C14 C 0.11286(19) 0.2165(6) 0.3426(2) 0.110(3) Uani 1 1 d . . .
H14A H 0.1329 0.2153 0.3491 0.166 Uiso 1 1 calc R . .
H14B H 0.1061 0.1476 0.3520 0.166 Uiso 1 1 calc R . .
H14C H 0.1066 0.2744 0.3610 0.166 Uiso 1 1 calc R . .
C15 C 0.07525(15) 0.2002(5) 0.2711(3) 0.097(3) Uani 1 1 d . . .
H15A H 0.0626 0.2607 0.2703 0.146 Uiso 1 1 calc R . .
H15B H 0.0696 0.1412 0.2896 0.146 Uiso 1 1 calc R . .
H15C H 0.0750 0.1759 0.2384 0.146 Uiso 1 1 calc R . .
C16 C 0.13306(8) 0.0926(3) -0.02928(14) 0.0318(9) Uani 1 1 d . . .
C17 C 0.09425(9) 0.0547(3) 0.00332(15) 0.0392(10) Uani 1 1 d . . .
C18 C 0.06951(9) 0.1018(4) -0.03132(18) 0.0503(12) Uani 1 1 d . . .
H18A H 0.0661 0.1750 -0.0214 0.075 Uiso 1 1 calc R . .
H18B H 0.0534 0.0573 -0.0310 0.075 Uiso 1 1 calc R . .
H18C H 0.0732 0.1032 -0.0637 0.075 Uiso 1 1 calc R . .
C19 C 0.08882(10) 0.0529(4) 0.05326(16) 0.0497(12) Uani 1 1 d . . .
H19A H 0.1056 0.0329 0.0759 0.074 Uiso 1 1 calc R . .
H19B H 0.0744 0.0004 0.0550 0.074 Uiso 1 1 calc R . .
H19C H 0.0829 0.1243 0.0614 0.074 Uiso 1 1 calc R . .
C20 C 0.10465(9) -0.0521(3) -0.01426(15) 0.0371(10) Uani 1 1 d . . .
C21 C 0.12076(11) -0.1206(4) 0.02564(18) 0.0565(13) Uani 1 1 d . . .
H21A H 0.1308 -0.1760 0.0120 0.085 Uiso 1 1 calc R . .
H21B H 0.1082 -0.1547 0.0433 0.085 Uiso 1 1 calc R . .
H21C H 0.1337 -0.0753 0.0474 0.085 Uiso 1 1 calc R . .
C22 C 0.08297(11) -0.1174(4) -0.04685(18) 0.0569(13) Uani 1 1 d . . .
H22A H 0.0752 -0.0751 -0.0753 0.085 Uiso 1 1 calc R . .
H22B H 0.0685 -0.1364 -0.0299 0.085 Uiso 1 1 calc R . .
H22C H 0.0912 -0.1830 -0.0565 0.085 Uiso 1 1 calc R . .
C23 C 0.15357(8) 0.1517(4) -0.04794(14) 0.0337(9) Uani 1 1 d . . .
C24 C 0.17486(9) 0.0998(4) -0.06384(15) 0.0426(11) Uani 1 1 d . . .
H24 H 0.1766 0.0240 -0.0610 0.051 Uiso 1 1 calc R . .
C25 C 0.19344(9) 0.1576(4) -0.08362(16) 0.0444(11) Uani 1 1 d . . .
H25 H 0.2078 0.1204 -0.0940 0.053 Uiso 1 1 calc R . .
C26 C 0.19174(9) 0.2689(4) -0.08873(15) 0.0423(11) Uani 1 1 d . . .
C27 C 0.17091(9) 0.3210(4) -0.07061(15) 0.0389(11) Uani 1 1 d . . .
H27 H 0.1697 0.3971 -0.0718 0.047 Uiso 1 1 calc R . .
C28 C 0.15232(8) 0.2640(3) -0.05130(14) 0.0355(9) Uani 1 1 d . . .
H28 H 0.1383 0.3013 -0.0400 0.043 Uiso 1 1 calc R . .
C29 C 0.22543(10) 0.2710(5) -0.13974(18) 0.0652(16) Uani 1 1 d . . .
H29A H 0.2369 0.2169 -0.1204 0.098 Uiso 1 1 calc R . .
H29B H 0.2371 0.3228 -0.1520 0.098 Uiso 1 1 calc R . .
H29C H 0.2132 0.2359 -0.1666 0.098 Uiso 1 1 calc R . .
C30 C 0.20515(11) 0.4405(5) -0.11861(18) 0.0649(16) Uani 1 1 d . . .
H30A H 0.1870 0.4529 -0.1385 0.097 Uiso 1 1 calc R . .
H30B H 0.2191 0.4685 -0.1349 0.097 Uiso 1 1 calc R . .
H30C H 0.2065 0.4772 -0.0879 0.097 Uiso 1 1 calc R . .
C31 C 0.20287(10) 0.0330(4) 0.07084(18) 0.0482(12) Uani 1 1 d . . .
C32 C 0.19321(8) 0.1497(4) 0.06526(15) 0.0365(10) Uani 1 1 d . . .
C33 C 0.21031(8) 0.2241(4) 0.05079(15) 0.0389(10) Uani 1 1 d . . .
H33 H 0.2272 0.2016 0.0438 0.047 Uiso 1 1 calc R . .
C34 C 0.20296(8) 0.3323(4) 0.04642(14) 0.0335(10) Uani 1 1 d . . .
C35 C 0.22333(9) 0.4118(4) 0.03256(16) 0.0429(11) Uani 1 1 d . . .
C36 C 0.10309(9) 0.5396(3) -0.04481(15) 0.0369(10) Uani 1 1 d . . .
C37 C 0.10340(8) 0.4716(3) -0.00030(13) 0.0297(9) Uani 1 1 d . . .
C38 C 0.07878(8) 0.4524(3) 0.01364(14) 0.0323(9) Uani 1 1 d . . .
H38 H 0.0623 0.4800 -0.0052 0.039 Uiso 1 1 calc R . .
C39 C 0.07767(8) 0.3937(3) 0.05475(14) 0.0316(9) Uani 1 1 d . . .
C40 C 0.04968(9) 0.3757(4) 0.06783(16) 0.0403(10) Uani 1 1 d . . .
C41 C 0.12684(14) 0.0565(5) 0.1896(2) 0.0685(17) Uani 1 1 d . . .
C42 C 0.14320(11) 0.1509(4) 0.17334(18) 0.0484(12) Uani 1 1 d . . .
C43 C 0.16847(11) 0.1744(4) 0.20118(18) 0.0536(14) Uani 1 1 d . . .
H43 H 0.1749 0.1346 0.2296 0.064 Uiso 1 1 calc R . .
C44 C 0.18484(10) 0.2554(4) 0.18844(16) 0.0505(13) Uani 1 1 d . A .
C45 C 0.21247(13) 0.2750(6) 0.2212(2) 0.0739(18) Uani 1 1 d . . .
C46 C 0.07960(8) 0.7857(3) 0.22387(15) 0.0341(9) Uani 1 1 d . . .
C47 C 0.08965(9) 0.8209(3) 0.30740(16) 0.0393(11) Uani 1 1 d . . .
C48 C 0.07565(10) 0.7685(5) 0.34432(16) 0.0522(13) Uani 1 1 d . . .
H48A H 0.0612 0.8158 0.3509 0.078 Uiso 1 1 calc R . .
H48B H 0.0891 0.7561 0.3740 0.078 Uiso 1 1 calc R . .
H48C H 0.0676 0.6998 0.3319 0.078 Uiso 1 1 calc R . .
C49 C 0.09636(10) 0.9378(4) 0.32082(18) 0.0557(13) Uani 1 1 d . . .
H49A H 0.1035 0.9729 0.2952 0.083 Uiso 1 1 calc R . .
H49B H 0.1102 0.9407 0.3506 0.083 Uiso 1 1 calc R . .
H49C H 0.0797 0.9748 0.3253 0.083 Uiso 1 1 calc R . .
C50 C 0.11357(9) 0.7540(4) 0.29530(14) 0.0381(10) Uani 1 1 d . . .
C51 C 0.14140(9) 0.8078(4) 0.30834(17) 0.0476(12) Uani 1 1 d . . .
H51A H 0.1552 0.7617 0.2987 0.071 Uiso 1 1 calc R . .
H51B H 0.1461 0.8196 0.3430 0.071 Uiso 1 1 calc R . .
H51C H 0.1408 0.8769 0.2918 0.071 Uiso 1 1 calc R . .
C52 C 0.11560(11) 0.6387(4) 0.31375(17) 0.0548(13) Uani 1 1 d . . .
H52A H 0.0980 0.6022 0.3027 0.082 Uiso 1 1 calc R . .
H52B H 0.1201 0.6390 0.3488 0.082 Uiso 1 1 calc R . .
H52C H 0.1300 0.6007 0.3016 0.082 Uiso 1 1 calc R . .
C53 C 0.06702(8) 0.7866(3) 0.17354(14) 0.0315(9) Uani 1 1 d . . .
C54 C 0.07266(8) 0.7053(3) 0.14281(15) 0.0353(9) Uani 1 1 d . . .
H54 H 0.0846 0.6484 0.1556 0.042 Uiso 1 1 calc R . .
C55 C 0.06122(8) 0.7064(3) 0.09464(15) 0.0335(9) Uani 1 1 d . . .
H55 H 0.0650 0.6495 0.0748 0.040 Uiso 1 1 calc R . .
C56 C 0.04393(8) 0.7915(3) 0.07455(14) 0.0315(9) Uani 1 1 d . . .
C57 C 0.03823(8) 0.8720(3) 0.10561(14) 0.0321(9) Uani 1 1 d . . .
H57 H 0.0263 0.9293 0.0932 0.039 Uiso 1 1 calc R . .
C58 C 0.04968(8) 0.8692(3) 0.15377(14) 0.0316(9) Uani 1 1 d . . .
H58 H 0.0456 0.9250 0.1739 0.038 Uiso 1 1 calc R . .
C59 C 0.01353(9) 0.8762(4) 0.00667(15) 0.0436(11) Uani 1 1 d . . .
H59A H -0.0032 0.8653 0.0188 0.065 Uiso 1 1 calc R . .
H59B H 0.0093 0.8710 -0.0283 0.065 Uiso 1 1 calc R . .
H59C H 0.0210 0.9474 0.0162 0.065 Uiso 1 1 calc R . .
C60 C 0.03404(10) 0.6997(4) -0.00284(16) 0.0420(11) Uani 1 1 d . . .
H60A H 0.0531 0.6774 -0.0006 0.063 Uiso 1 1 calc R . .
H60B H 0.0257 0.7154 -0.0363 0.063 Uiso 1 1 calc R . .
H60C H 0.0239 0.6418 0.0089 0.063 Uiso 1 1 calc R . .
C61 C 0.04199(12) 0.4849(4) 0.23756(19) 0.0741(19) Uani 1 1 d D . .
C62 C 0.02550(8) 0.5813(3) 0.21881(16) 0.0375(10) Uani 1 1 d . . .
C64 C 0.02001(9) 0.6503(4) 0.40059(17) 0.0440(11) Uani 1 1 d . . .
C65 C 0.00476(8) 0.6628(4) 0.34822(15) 0.0345(10) Uani 1 1 d . . .
C66 C -0.01069(9) 0.5767(4) 0.32811(16) 0.0410(10) Uani 1 1 d . . .
H66 H -0.0113 0.5134 0.3464 0.049 Uiso 1 1 calc R . .
C67 C 0.00579(10) 1.1322(3) 0.33828(16) 0.0494(12) Uani 1 1 d D . .
C68 C 0.00304(8) 1.0677(3) 0.29274(14) 0.0328(9) Uani 1 1 d . C .
C69 C 0.0000 1.1225(5) 0.2500 0.0429(15) Uani 1 2 d S . .
H69 H 0.0000 1.1988 0.2500 0.051 Uiso 1 2 calc SR C .

loop_
_atom_site_aniso_label
_atom_site_aniso_U_11
_atom_site_aniso_U_22
_atom_site_aniso_U_33
_atom_site_aniso_U_23
_atom_site_aniso_U_13
_atom_site_aniso_U_12
Tb1 0.02907(12) 0.03397(14) 0.02675(13) 0.00420(7) 0.01126(9) 0.00374(7)
Tb2 0.03548(16) 0.02687(17) 0.02884(17) 0.000 0.01460(12) 0.000
F1 0.064(2) 0.0447(19) 0.136(3) -0.0087(19) 0.001(2) 0.0077(16)
F2 0.187(4) 0.088(3) 0.074(3) 0.030(2) 0.038(3) 0.072(3)
F3 0.059(2) 0.054(2) 0.172(4) -0.002(2) 0.048(2) 0.0192(16)
F4 0.0400(14) 0.0668(19) 0.0522(17) -0.0050(14) 0.0067(12) -0.0112(13)
F5 0.0521(17) 0.075(2) 0.082(2) -0.0126(17) 0.0467(15) -0.0064(15)
F6 0.0448(15) 0.0621(18) 0.0514(16) 0.0170(14) 0.0137(12) -0.0074(13)
F7 0.084(2) 0.056(2) 0.073(2) 0.0291(16) 0.0030(17) -0.0218(17)
F8 0.115(3) 0.0644(19) 0.0372(15) 0.0109(14) 0.0365(16) 0.0443(18)
F9 0.0588(17) 0.0630(18) 0.0469(16) 0.0195(13) 0.0115(13) 0.0224(14)
F10 0.0337(15) 0.086(2) 0.089(2) 0.0229(18) 0.0188(14) 0.0098(14)
F11 0.0552(19) 0.0476(19) 0.158(3) 0.004(2) 0.054(2) -0.0075(15)
F12 0.0517(18) 0.147(3) 0.059(2) -0.019(2) 0.0329(15) 0.0010(19)
F13 0.144(4) 0.044(2) 0.121(3) 0.013(2) 0.063(3) 0.013(2)
F14 0.094(3) 0.077(2) 0.118(3) 0.033(2) 0.061(2) -0.003(2)
F15 0.156(4) 0.119(3) 0.077(3) 0.056(2) 0.031(2) -0.013(3)
F16 0.077(4) 0.134(7) 0.031(3) 0.016(3) 0.001(3) 0.031(4)
F17 0.121(9) 0.132(8) 0.118(9) 0.023(7) -0.043(6) -0.004(7)
F18 0.053(4) 0.174(10) 0.075(5) -0.021(5) 0.012(3) 0.037(5)
F16' 0.119(10) 0.129(9) 0.117(11) 0.027(8) -0.030(8) 0.034(8)
F17' 0.049(5) 0.081(7) 0.076(8) -0.026(6) -0.004(5) 0.003(5)
F18' 0.059(6) 0.134(11) 0.078(7) -0.026(7) 0.003(5) 0.004(6)
F19 0.107(7) 0.052(5) 0.098(7) 0.036(5) 0.051(5) 0.022(5)
F20 0.069(9) 0.039(6) 0.057(6) -0.004(4) 0.030(6) 0.018(5)
F21 0.081(7) 0.055(6) 0.114(9) -0.008(6) -0.015(6) 0.019(6)
F19' 0.050(3) 0.072(4) 0.111(5) -0.009(3) 0.008(3) 0.026(3)
F20' 0.072(7) 0.040(4) 0.092(7) -0.014(4) 0.010(5) 0.009(4)
F21' 0.094(5) 0.052(4) 0.064(4) 0.006(3) 0.008(3) 0.027(4)
F22 0.0575(19) 0.130(3) 0.0507(18) 0.0333(18) 0.0183(14) 0.0374(19)
F23 0.094(2) 0.074(2) 0.0454(18) -0.0078(16) -0.0062(16) 0.0090(18)
F24 0.098(2) 0.112(3) 0.0439(18) 0.0254(17) 0.0146(16) -0.047(2)
F25 0.100(5) 0.127(6) 0.077(4) -0.051(4) -0.034(3) 0.037(4)
F26 0.155(6) 0.072(4) 0.079(5) -0.037(3) 0.078(4) -0.038(4)
F27 0.115(5) 0.036(3) 0.055(3) -0.014(2) 0.009(4) -0.002(3)
F25' 0.086(7) 0.046(5) 0.027(5) -0.012(4) 0.001(5) 0.008(5)
F26' 0.101(9) 0.113(11) 0.087(10) -0.026(7) 0.040(7) 0.035(7)
F27' 0.090(9) 0.071(8) 0.072(8) -0.028(6) 0.025(7) -0.039(7)
O1 0.0340(15) 0.0382(17) 0.0295(15) 0.0019(12) 0.0081(12) 0.0030(12)
O2 0.093(3) 0.065(3) 0.037(2) -0.0132(17) -0.0161(18) 0.014(2)
O3 0.0384(16) 0.0270(15) 0.0380(17) -0.0020(12) 0.0129(12) -0.0011(12)
O4 0.061(2) 0.0432(19) 0.059(2) -0.0166(16) 0.0230(16) -0.0029(16)
O5 0.0376(16) 0.0397(17) 0.0390(18) 0.0033(13) 0.0138(13) 0.0076(13)
O6 0.0305(15) 0.0433(17) 0.0271(15) 0.0014(12) 0.0091(11) 0.0036(12)
O7 0.0345(15) 0.0296(15) 0.0264(14) 0.0014(11) 0.0069(11) 0.0001(12)
O8 0.0290(15) 0.0351(16) 0.0358(16) 0.0039(13) 0.0124(12) 0.0029(12)
O9 0.0454(18) 0.0468(19) 0.043(2) 0.0165(14) 0.0222(14) 0.0099(14)
O10 0.0427(17) 0.057(2) 0.0283(18) 0.0056(13) 0.0075(13) 0.0142(14)
O11 0.0384(16) 0.0356(17) 0.0410(18) -0.0030(13) 0.0182(13) -0.0014(13)
O12 0.0387(17) 0.086(2) 0.0348(19) -0.0006(17) 0.0118(14) 0.0163(17)
O13 0.0385(16) 0.0362(16) 0.0355(17) -0.0042(13) 0.0134(13) 0.0011(13)
O14 0.0420(16) 0.0354(17) 0.0322(16) 0.0023(13) 0.0153(12) 0.0009(13)
O15 0.0435(17) 0.0330(17) 0.0313(16) -0.0016(12) 0.0125(12) 0.0017(13)
N1 0.0379(19) 0.039(2) 0.0265(18) -0.0028(15) 0.0057(14) 0.0045(15)
N2 0.067(3) 0.052(3) 0.035(2) -0.0060(19) -0.0052(19) 0.013(2)
N3 0.106(4) 0.061(3) 0.073(4) 0.021(3) 0.046(3) 0.016(3)
N4 0.0348(18) 0.0280(18) 0.0339(19) 0.0003(15) 0.0117(14) -0.0011(14)
N5 0.040(2) 0.034(2) 0.039(2) -0.0018(16) 0.0120(16) 0.0022(15)
N6 0.046(2) 0.086(4) 0.032(2) 0.000(2) 0.0147(18) -0.011(2)
N7 0.0347(19) 0.037(2) 0.029(2) -0.0001(14) 0.0094(14) -0.0040(15)
N8 0.0343(19) 0.054(2) 0.0284(19) 0.0006(17) 0.0085(15) 0.0029(16)
N9 0.042(2) 0.043(2) 0.033(2) -0.0005(16) 0.0100(16) 0.0085(16)
C1 0.050(3) 0.045(3) 0.029(2) -0.006(2) -0.0046(19) 0.015(2)
C2 0.035(2) 0.045(3) 0.035(2) -0.004(2) 0.0077(18) -0.0035(19)
C3 0.062(3) 0.062(3) 0.066(4) -0.019(3) 0.038(3) -0.019(3)
C4 0.052(3) 0.047(3) 0.044(3) 0.011(2) 0.012(2) 0.001(2)
C5 0.054(3) 0.051(3) 0.067(4) -0.013(3) -0.011(3) -0.004(2)
C6 0.046(3) 0.100(5) 0.118(6) 0.011(4) -0.009(3) -0.003(3)
C7 0.122(6) 0.059(4) 0.069(4) -0.015(3) -0.019(4) -0.024(4)
C8 0.080(4) 0.038(3) 0.022(2) 0.0018(19) 0.015(2) 0.021(2)
C9 0.104(5) 0.053(3) 0.039(3) 0.003(2) 0.013(3) 0.015(3)
C10 0.092(4) 0.041(3) 0.033(3) 0.006(2) 0.019(3) 0.012(3)
C11 0.088(4) 0.047(3) 0.063(4) 0.008(3) 0.041(3) 0.017(3)
C12 0.066(3) 0.054(3) 0.054(3) 0.016(3) 0.028(3) 0.019(3)
C13 0.054(3) 0.047(3) 0.045(3) 0.005(2) 0.022(2) 0.016(2)
C14 0.207(10) 0.077(5) 0.062(5) 0.002(4) 0.062(5) -0.023(5)
C15 0.089(5) 0.077(5) 0.146(7) 0.059(5) 0.073(5) 0.033(4)
C16 0.034(2) 0.030(2) 0.031(2) 0.0015(17) 0.0059(16) 0.0043(17)
C17 0.040(2) 0.036(2) 0.044(3) 0.004(2) 0.0155(19) -0.0050(19)
C18 0.040(3) 0.044(3) 0.067(3) 0.012(2) 0.012(2) -0.002(2)
C19 0.062(3) 0.046(3) 0.049(3) -0.001(2) 0.030(2) -0.008(2)
C20 0.042(2) 0.032(2) 0.038(2) 0.0025(19) 0.0112(18) -0.0025(18)
C21 0.067(3) 0.043(3) 0.062(3) 0.012(2) 0.017(3) 0.010(2)
C22 0.064(3) 0.050(3) 0.059(3) -0.010(3) 0.019(3) -0.018(3)
C23 0.032(2) 0.043(3) 0.026(2) 0.0009(19) 0.0075(16) 0.0019(18)
C24 0.039(2) 0.051(3) 0.037(3) -0.007(2) 0.0063(18) 0.003(2)
C25 0.030(2) 0.068(3) 0.037(3) -0.007(2) 0.0108(18) 0.003(2)
C26 0.036(2) 0.066(3) 0.024(2) -0.002(2) 0.0045(17) -0.010(2)
C27 0.042(2) 0.048(3) 0.026(2) -0.0018(18) 0.0060(18) -0.0109(19)
C28 0.038(2) 0.040(3) 0.029(2) -0.0004(18) 0.0073(17) -0.0030(18)
C29 0.044(3) 0.111(5) 0.043(3) 0.016(3) 0.015(2) -0.001(3)
C30 0.070(4) 0.083(4) 0.044(3) 0.014(3) 0.017(3) -0.027(3)
C31 0.045(3) 0.045(3) 0.056(3) 0.002(2) 0.014(2) 0.011(2)
C32 0.034(2) 0.043(3) 0.033(2) -0.004(2) 0.0094(17) 0.0081(19)
C33 0.031(2) 0.047(3) 0.039(3) -0.003(2) 0.0094(18) 0.0092(19)
C34 0.025(2) 0.055(3) 0.021(2) -0.0010(18) 0.0067(16) 0.0016(18)
C35 0.036(2) 0.056(3) 0.039(3) -0.002(2) 0.0137(19) -0.002(2)
C36 0.046(2) 0.031(2) 0.035(2) 0.0022(18) 0.0093(18) 0.0068(19)
C37 0.044(2) 0.020(2) 0.025(2) -0.0050(16) 0.0074(17) 0.0011(16)
C38 0.034(2) 0.029(2) 0.033(2) -0.0042(17) 0.0047(16) 0.0039(16)
C39 0.028(2) 0.030(2) 0.038(2) -0.0066(18) 0.0109(17) -0.0010(16)
C40 0.036(2) 0.042(3) 0.046(3) -0.001(2) 0.0154(19) 0.0016(19)
C41 0.102(5) 0.057(4) 0.055(4) 0.027(3) 0.038(3) 0.006(3)
C42 0.063(3) 0.045(3) 0.044(3) 0.013(2) 0.028(2) 0.019(2)
C43 0.070(4) 0.055(3) 0.040(3) 0.017(2) 0.021(3) 0.024(3)
C44 0.051(3) 0.068(3) 0.031(3) -0.003(2) 0.003(2) 0.029(3)
C45 0.065(4) 0.102(6) 0.051(4) 0.013(4) 0.001(3) 0.034(4)
C46 0.036(2) 0.035(2) 0.034(2) -0.0012(19) 0.0136(18) -0.0034(18)
C47 0.042(2) 0.050(3) 0.027(2) -0.0022(18) 0.0084(18) -0.0082(19)
C48 0.047(3) 0.082(4) 0.030(2) 0.007(2) 0.013(2) -0.003(3)
C49 0.048(3) 0.055(3) 0.061(3) -0.021(3) 0.006(2) -0.002(2)
C50 0.043(2) 0.045(3) 0.027(2) 0.0002(19) 0.0089(18) -0.003(2)
C51 0.041(3) 0.059(3) 0.040(3) 0.001(2) 0.002(2) 0.002(2)
C52 0.076(4) 0.048(3) 0.044(3) 0.008(2) 0.019(2) -0.002(3)
C53 0.029(2) 0.034(2) 0.034(2) -0.0005(18) 0.0115(16) -0.0020(17)
C54 0.039(2) 0.036(2) 0.031(2) -0.0001(18) 0.0091(18) 0.0069(18)
C55 0.032(2) 0.034(2) 0.035(2) 0.0008(18) 0.0101(17) 0.0025(17)
C56 0.032(2) 0.037(2) 0.027(2) -0.0011(18) 0.0105(17) -0.0038(17)
C57 0.032(2) 0.032(2) 0.034(2) 0.0062(18) 0.0112(17) 0.0040(17)
C58 0.036(2) 0.032(2) 0.031(2) -0.0020(17) 0.0163(17) -0.0032(17)
C59 0.043(3) 0.052(3) 0.036(3) 0.008(2) 0.0090(19) 0.008(2)
C60 0.048(3) 0.047(3) 0.030(3) -0.003(2) 0.0074(19) -0.005(2)
C61 0.096(5) 0.057(4) 0.063(4) -0.020(3) -0.001(3) 0.029(3)
C62 0.033(2) 0.035(2) 0.047(3) -0.005(2) 0.0164(19) -0.0001(18)
C64 0.043(3) 0.051(3) 0.042(3) 0.009(2) 0.019(2) 0.003(2)
C65 0.032(2) 0.042(3) 0.033(2) 0.0042(19) 0.0160(17) 0.0045(18)
C66 0.043(2) 0.037(3) 0.046(3) 0.009(2) 0.015(2) -0.0018(19)
C67 0.066(3) 0.037(3) 0.044(3) -0.004(2) 0.009(2) 0.000(2)
C68 0.029(2) 0.032(2) 0.038(2) -0.0057(18) 0.0062(16) 0.0009(16)
C69 0.059(4) 0.024(3) 0.046(4) 0.000 0.013(3) 0.000

loop_
_atom_type_symbol
_atom_type_description
_atom_type_scat_dispersion_real
_atom_type_scat_dispersion_imag
_atom_type_scat_source
C C 0.0033 0.0016 'International Tables Vol C Tables 4.2.6.8 and 6.1.1.4'
H H 0.0000 0.0000 'International Tables Vol C Tables 4.2.6.8 and 6.1.1.4'
N N 0.0061 0.0033 'International Tables Vol C Tables 4.2.6.8 and 6.1.1.4'
O O 0.0106 0.0060 'International Tables Vol C Tables 4.2.6.8 and 6.1.1.4'
F F 0.0171 0.0103 'International Tables Vol C Tables 4.2.6.8 and 6.1.1.4'
Tb Tb -0.1723 4.1537 'International Tables Vol C Tables 4.2.6.8 and 6.1.1.4'

loop_
_geom_angle_atom_site_label_1
_geom_angle_atom_site_label_2
_geom_angle_atom_site_label_3
_geom_angle
_geom_angle_site_symmetry_1
_geom_angle_site_symmetry_3
O1 Tb1 O6 89.28(10) . .
O1 Tb1 O3 138.73(9) . .
O6 Tb1 O3 102.42(9) . .
O1 Tb1 O9 107.10(10) . .
O6 Tb1 O9 140.33(10) . .
O3 Tb1 O9 88.84(11) . .
O1 Tb1 O8 74.85(9) . .
O6 Tb1 O8 145.81(9) . .
O3 Tb1 O8 73.59(9) . .
O9 Tb1 O8 73.84(10) . .
O1 Tb1 O10 74.61(9) . .
O6 Tb1 O10 76.81(10) . .
O3 Tb1 O10 146.44(10) . .
O9 Tb1 O10 73.41(11) . .
O8 Tb1 O10 125.35(10) . .
O1 Tb1 O7 74.56(9) . .
O6 Tb1 O7 73.91(9) . .
O3 Tb1 O7 71.16(10) . .
O9 Tb1 O7 144.71(10) . .
O8 Tb1 O7 72.74(9) . .
O10 Tb1 O7 137.25(10) . .
O1 Tb1 O5 146.57(10) . .
O6 Tb1 O5 72.46(10) . .
O3 Tb1 O5 73.82(10) . .
O9 Tb1 O5 74.58(10) . .
O8 Tb1 O5 134.47(10) . .
O10 Tb1 O5 74.07(10) . .
O7 Tb1 O5 123.81(10) . .
O14 Tb2 O14 141.38(14) 2 .
O14 Tb2 O11 91.68(10) 2 2
O14 Tb2 O11 99.56(9) . 2
O14 Tb2 O11 99.57(9) 2 .
O14 Tb2 O11 91.68(10) . .
O11 Tb2 O11 145.63(14) 2 .
O14 Tb2 O13 76.17(10) 2 2
O14 Tb2 O13 72.58(10) . 2
O11 Tb2 O13 71.97(10) 2 2
O11 Tb2 O13 142.24(10) . 2
O14 Tb2 O13 72.58(10) 2 .
O14 Tb2 O13 76.18(10) . .
O11 Tb2 O13 142.24(10) 2 .
O11 Tb2 O13 71.97(10) . .
O13 Tb2 O13 71.00(14) 2 .
O14 Tb2 O15 145.03(9) 2 .
O14 Tb2 O15 73.53(9) . .
O11 Tb2 O15 76.21(10) 2 .
O11 Tb2 O15 76.08(9) . .
O13 Tb2 O15 128.02(10) 2 .
O13 Tb2 O15 134.71(10) . .
O14 Tb2 O15 73.53(9) 2 2
O14 Tb2 O15 145.03(10) . 2
O11 Tb2 O15 76.08(9) 2 2
O11 Tb2 O15 76.21(10) . 2
O13 Tb2 O15 134.72(10) 2 2
O13 Tb2 O15 128.01(10) . 2
O15 Tb2 O15 71.74(13) . 2
N1 O1 Tb1 137.8(2) . .
N4 O3 Tb1 139.6(2) . .
C32 O5 Tb1 133.6(3) . .
C34 O6 Tb1 135.7(3) . .
C37 O7 Tb1 133.7(3) . .
C39 O8 Tb1 133.3(3) . .
C42 O9 Tb1 134.6(3) . .
C44 O10 Tb1 132.6(3) . .
N7 O11 Tb2 137.2(2) . .
C62 O13 Tb2 132.2(3) . .
C65 O14 Tb2 133.3(3) . .
C68 O15 Tb2 135.0(3) . .
O1 N1 C1 123.8(4) . .
O1 N1 C2 120.0(3) . .
C1 N1 C2 115.4(4) . .
O2 N2 C1 125.1(4) . .
O2 N2 C5 121.0(4) . .
C1 N2 C5 113.7(4) . .
C11 N3 C14 117.8(6) . .
C11 N3 C15 120.2(5) . .
C14 N3 C15 120.3(6) . .
O3 N4 C16 125.5(3) . .
O3 N4 C17 119.5(3) . .
C16 N4 C17 113.8(3) . .
O4 N5 C16 125.5(3) . .
O4 N5 C20 121.6(3) . .
C16 N5 C20 112.7(3) . .
C26 N6 C29 119.6(5) . .
C26 N6 C30 120.0(4) . .
C29 N6 C30 116.9(4) . .
O11 N7 C46 125.6(3) . .
O11 N7 C47 119.7(3) . .
C46 N7 C47 114.4(4) . .
O12 N8 C46 124.8(3) . .
O12 N8 C50 121.0(3) . .
C46 N8 C50 114.1(3) . .
C56 N9 C59 120.4(4) . .
C56 N9 C60 119.4(4) . .
C59 N9 C60 116.8(4) . .
N1 C1 N2 105.4(4) . .
N1 C1 C8 128.3(4) . .
N2 C1 C8 126.2(4) . .
N1 C2 C4 107.1(3) . .
N1 C2 C3 109.9(4) . .
C4 C2 C3 109.1(4) . .
N1 C2 C5 99.8(4) . .
C4 C2 C5 114.6(4) . .
C3 C2 C5 115.6(4) . .
C2 C3 H3A 109.5 . .
C2 C3 H3B 109.5 . .
H3A C3 H3B 109.5 . .
C2 C3 H3C 109.5 . .
H3A C3 H3C 109.5 . .
H3B C3 H3C 109.5 . .
C2 C4 H4A 109.5 . .
C2 C4 H4B 109.5 . .
H4A C4 H4B 109.5 . .
C2 C4 H4C 109.5 . .
H4A C4 H4C 109.5 . .
H4B C4 H4C 109.5 . .
N2 C5 C7 109.4(5) . .
N2 C5 C6 106.5(5) . .
C7 C5 C6 112.8(5) . .
N2 C5 C2 100.2(4) . .
C7 C5 C2 113.9(4) . .
C6 C5 C2 113.0(5) . .
C5 C6 H6A 109.5 . .
C5 C6 H6B 109.5 . .
H6A C6 H6B 109.5 . .
C5 C6 H6C 109.5 . .
H6A C6 H6C 109.5 . .
H6B C6 H6C 109.5 . .
C5 C7 H7A 109.5 . .
C5 C7 H7B 109.5 . .
H7A C7 H7B 109.5 . .
C5 C7 H7C 109.5 . .
H7A C7 H7C 109.5 . .
H7B C7 H7C 109.5 . .
C13 C8 C9 118.7(5) . .
C13 C8 C1 120.8(4) . .
C9 C8 C1 120.5(5) . .
C8 C9 C10 119.6(6) . .
C8 C9 H9 120.2 . .
C10 C9 H9 120.2 . .
C11 C10 C9 120.6(5) . .
C11 C10 H10 119.7 . .
C9 C10 H10 119.7 . .
C12 C11 C10 118.9(5) . .
C12 C11 N3 121.4(6) . .
C10 C11 N3 119.7(6) . .
C11 C12 C13 120.9(6) . .
C11 C12 H12 119.6 . .
C13 C12 H12 119.6 . .
C12 C13 C8 121.1(5) . .
C12 C13 H13 119.4 . .
C8 C13 H13 119.4 . .
N3 C14 H14A 109.5 . .
N3 C14 H14B 109.5 . .
H14A C14 H14B 109.5 . .
N3 C14 H14C 109.5 . .
H14A C14 H14C 109.5 . .
H14B C14 H14C 109.5 . .
N3 C15 H15A 109.5 . .
N3 C15 H15B 109.5 . .
H15A C15 H15B 109.5 . .
N3 C15 H15C 109.5 . .
H15A C15 H15C 109.5 . .
H15B C15 H15C 109.5 . .
N4 C16 N5 106.7(3) . .
N4 C16 C23 128.1(4) . .
N5 C16 C23 125.1(4) . .
N4 C17 C19 111.0(4) . .
N4 C17 C18 105.5(3) . .
C19 C17 C18 109.8(4) . .
N4 C17 C20 100.6(3) . .
C19 C17 C20 115.6(4) . .
C18 C17 C20 113.5(4) . .
C17 C18 H18A 109.5 . .
C17 C18 H18B 109.5 . .
H18A C18 H18B 109.5 . .
C17 C18 H18C 109.5 . .
H18A C18 H18C 109.5 . .
H18B C18 H18C 109.5 . .
C17 C19 H19A 109.5 . .
C17 C19 H19B 109.5 . .
H19A C19 H19B 109.5 . .
C17 C19 H19C 109.5 . .
H19A C19 H19C 109.5 . .
H19B C19 H19C 109.5 . .
N5 C20 C22 109.8(4) . .
N5 C20 C21 106.3(4) . .
C22 C20 C21 111.2(4) . .
N5 C20 C17 100.3(3) . .
C22 C20 C17 114.6(4) . .
C21 C20 C17 113.7(4) . .
C20 C21 H21A 109.5 . .
C20 C21 H21B 109.5 . .
H21A C21 H21B 109.5 . .
C20 C21 H21C 109.5 . .
H21A C21 H21C 109.5 . .
H21B C21 H21C 109.5 . .
C20 C22 H22A 109.5 . .
C20 C22 H22B 109.5 . .
H22A C22 H22B 109.5 . .
C20 C22 H22C 109.5 . .
H22A C22 H22C 109.5 . .
H22B C22 H22C 109.5 . .
C24 C23 C28 117.8(4) . .
C24 C23 C16 121.8(4) . .
C28 C23 C16 120.4(4) . .
C25 C24 C23 120.7(4) . .
C25 C24 H24 119.7 . .
C23 C24 H24 119.7 . .
C24 C25 C26 121.9(4) . .
C24 C25 H25 119.0 . .
C26 C25 H25 119.0 . .
N6 C26 C25 122.3(4) . .
N6 C26 C27 120.8(5) . .
C25 C26 C27 116.9(4) . .
C28 C27 C26 121.3(4) . .
C28 C27 H27 119.3 . .
C26 C27 H27 119.3 . .
C27 C28 C23 121.3(4) . .
C27 C28 H28 119.3 . .
C23 C28 H28 119.3 . .
N6 C29 H29A 109.5 . .
N6 C29 H29B 109.5 . .
H29A C29 H29B 109.5 . .
N6 C29 H29C 109.5 . .
H29A C29 H29C 109.5 . .
H29B C29 H29C 109.5 . .
N6 C30 H30A 109.5 . .
N6 C30 H30B 109.5 . .
H30A C30 H30B 109.5 . .
N6 C30 H30C 109.5 . .
H30A C30 H30C 109.5 . .
H30B C30 H30C 109.5 . .
F2 C31 F1 107.7(5) . .
F2 C31 F3 105.5(4) . .
F1 C31 F3 105.9(4) . .
F2 C31 C32 111.0(4) . .
F1 C31 C32 112.3(4) . .
F3 C31 C32 114.0(4) . .
O5 C32 C33 128.8(4) . .
O5 C32 C31 113.3(4) . .
C33 C32 C31 117.9(4) . .
C32 C33 C34 120.5(4) . .
C32 C33 H33 119.7 . .
C34 C33 H33 119.7 . .
O6 C34 C33 128.3(4) . .
O6 C34 C35 113.5(4) . .
C33 C34 C35 118.2(4) . .
F6 C35 F5 107.5(4) . .
F6 C35 F4 106.8(4) . .
F5 C35 F4 106.7(4) . .
F6 C35 C34 112.4(3) . .
F5 C35 C34 113.2(4) . .
F4 C35 C34 109.8(3) . .
F7 C36 F8 107.7(4) . .
F7 C36 F9 106.5(4) . .
F8 C36 F9 105.5(3) . .
F7 C36 C37 111.7(3) . .
F8 C36 C37 110.3(3) . .
F9 C36 C37 114.7(4) . .
O7 C37 C38 128.3(4) . .
O7 C37 C36 113.3(3) . .
C38 C37 C36 118.4(4) . .
C37 C38 C39 121.5(4) . .
C37 C38 H38 119.3 . .
C39 C38 H38 119.3 . .
O8 C39 C38 128.8(4) . .
O8 C39 C40 112.8(4) . .
C38 C39 C40 118.5(4) . .
F11 C40 F12 107.9(4) . .
F11 C40 F10 106.9(4) . .
F12 C40 F10 105.4(4) . .
F11 C40 C39 111.2(3) . .
F12 C40 C39 111.1(4) . .
F10 C40 C39 113.9(4) . .
F14 C41 F13 106.9(6) . .
F14 C41 F15 107.3(5) . .
F13 C41 F15 108.3(5) . .
F14 C41 C42 112.4(4) . .
F13 C41 C42 109.8(4) . .
F15 C41 C42 112.0(5) . .
O9 C42 C43 129.1(5) . .
O9 C42 C41 113.3(5) . .
C43 C42 C41 117.5(5) . .
C42 C43 C44 121.3(4) . .
C42 C43 H43 119.3 . .
C44 C43 H43 119.3 . .
O10 C44 C43 128.3(5) . .
O10 C44 C45 114.1(5) . .
C43 C44 C45 117.6(5) . .
F16' C45 F17 123.3(12) . .
F16' C45 F18 74.2(12) . .
F17 C45 F18 108.2(10) . .
F16' C45 F16 31.4(12) . .
F17 C45 F16 107.0(9) . .
F18 C45 F16 105.0(7) . .
F16' C45 F17' 111.6(13) . .
F17 C45 F17' 25.4(11) . .
F18 C45 F17' 129.9(11) . .
F16 C45 F17' 86.9(10) . .
F16' C45 F18' 110.2(12) . .
F17 C45 F18' 66.0(9) . .
F18 C45 F18' 45.2(6) . .
F16 C45 F18' 132.0(8) . .
F17' C45 F18' 90.9(11) . .
F16' C45 C44 118.5(11) . .
F17 C45 C44 113.6(8) . .
F18 C45 C44 109.5(6) . .
F16 C45 C44 113.1(7) . .
F17' C45 C44 109.7(8) . .
F18' C45 C44 112.6(7) . .
N7 C46 N8 107.2(4) . .
N7 C46 C53 128.4(4) . .
N8 C46 C53 124.4(3) . .
N7 C47 C49 106.0(4) . .
N7 C47 C48 108.6(4) . .
C49 C47 C48 110.1(4) . .
N7 C47 C50 102.0(3) . .
C49 C47 C50 115.4(4) . .
C48 C47 C50 113.9(4) . .
C47 C48 H48A 109.5 . .
C47 C48 H48B 109.5 . .
H48A C48 H48B 109.5 . .
C47 C48 H48C 109.5 . .
H48A C48 H48C 109.5 . .
H48B C48 H48C 109.5 . .
C47 C49 H49A 109.5 . .
C47 C49 H49B 109.5 . .
H49A C49 H49B 109.5 . .
C47 C49 H49C 109.5 . .
H49A C49 H49C 109.5 . .
H49B C49 H49C 109.5 . .
N8 C50 C51 108.1(3) . .
N8 C50 C52 107.2(3) . .
C51 C50 C52 109.8(4) . .
N8 C50 C47 101.0(3) . .
C51 C50 C47 114.5(4) . .
C52 C50 C47 115.4(4) . .
C50 C51 H51A 109.5 . .
C50 C51 H51B 109.5 . .
H51A C51 H51B 109.5 . .
C50 C51 H51C 109.5 . .
H51A C51 H51C 109.5 . .
H51B C51 H51C 109.5 . .
C50 C52 H52A 109.5 . .
C50 C52 H52B 109.5 . .
H52A C52 H52B 109.5 . .
C50 C52 H52C 109.5 . .
H52A C52 H52C 109.5 . .
H52B C52 H52C 109.5 . .
C58 C53 C54 117.9(4) . .
C58 C53 C46 121.2(4) . .
C54 C53 C46 120.8(4) . .
C55 C54 C53 121.4(4) . .
C55 C54 H54 119.3 . .
C53 C54 H54 119.3 . .
C54 C55 C56 120.5(4) . .
C54 C55 H55 119.8 . .
C56 C55 H55 119.8 . .
N9 C56 C57 121.4(4) . .
N9 C56 C55 120.9(4) . .
C57 C56 C55 117.7(4) . .
C58 C57 C56 121.0(4) . .
C58 C57 H57 119.5 . .
C56 C57 H57 119.5 . .
C57 C58 C53 121.5(4) . .
C57 C58 H58 119.3 . .
C53 C58 H58 119.3 . .
N9 C59 H59A 109.5 . .
N9 C59 H59B 109.5 . .
H59A C59 H59B 109.5 . .
N9 C59 H59C 109.5 . .
H59A C59 H59C 109.5 . .
H59B C59 H59C 109.5 . .
N9 C60 H60A 109.5 . .
N9 C60 H60B 109.5 . .
H60A C60 H60B 109.5 . .
N9 C60 H60C 109.5 . .
H60A C60 H60C 109.5 . .
H60B C60 H60C 109.5 . .
F21' C61 F21 39.2(7) . .
F21' C61 F20' 116.1(10) . .
F21 C61 F20' 119.8(11) . .
F21' C61 F20 122.3(14) . .
F21 C61 F20 113.2(14) . .
F20' C61 F20 16.9(14) . .
F21' C61 F19' 99.9(6) . .
F21 C61 F19' 60.8(8) . .
F20' C61 F19' 102.9(7) . .
F20 C61 F19' 86.1(10) . .
F21' C61 C62 115.5(5) . .
F21 C61 C62 124.5(7) . .
F20' C61 C62 115.6(9) . .
F20 C61 C62 118.5(13) . .
F19' C61 C62 103.5(5) . .
F21' C61 F19 56.2(6) . .
F21 C61 F19 92.8(9) . .
F20' C61 F19 76.4(8) . .
F20 C61 F19 92.0(11) . .
F19' C61 F19 149.7(6) . .
C62 C61 F19 103.9(5) . .
O13 C62 C66 128.3(4) . 2
O13 C62 C61 114.5(4) . .
C66 C62 C61 117.2(4) 2 .
F24 C64 F22 107.9(4) . .
F24 C64 F23 106.6(4) . .
F22 C64 F23 105.9(4) . .
F24 C64 C65 113.5(4) . .
F22 C64 C65 110.9(4) . .
F23 C64 C65 111.6(4) . .
O14 C65 C66 128.9(4) . .
O14 C65 C64 114.4(4) . .
C66 C65 C64 116.7(4) . .
C65 C66 C62 120.7(4) . 2
C65 C66 H66 119.6 . .
C62 C66 H66 119.6 2 .
F26 C67 F27' 125.2(9) . .
F26 C67 F25' 69.5(7) . .
F27' C67 F25' 108.5(10) . .
F26 C67 F27 103.8(5) . .
F27' C67 F27 31.3(7) . .
F25' C67 F27 126.5(7) . .
F26 C67 F25 109.1(6) . .
F27' C67 F25 75.4(9) . .
F25' C67 F25 41.8(6) . .
F27 C67 F25 104.3(5) . .
F26 C67 F26' 32.5(8) . .
F27' C67 F26' 106.2(11) . .
F25' C67 F26' 100.4(10) . .
F27 C67 F26' 77.4(9) . .
F25 C67 F26' 134.7(10) . .
F26 C67 C68 113.4(5) . .
F27' C67 C68 115.2(9) . .
F25' C67 C68 116.0(6) . .
F27 C67 C68 114.9(4) . .
F25 C67 C68 110.6(4) . .
F26' C67 C68 109.0(9) . .
O15 C68 C69 128.8(4) . .
O15 C68 C67 113.0(4) . .
C69 C68 C67 118.2(4) . .
C68 C69 C68 120.7(6) 2 .
C68 C69 H69 119.7 2 .
C68 C69 H69 119.7 . .

loop_
_geom_bond_atom_site_label_1
_geom_bond_atom_site_label_2
_geom_bond_distance
_geom_bond_site_symmetry_2
Tb1 O1 2.324(3) .
Tb1 O6 2.330(3) .
Tb1 O3 2.333(3) .
Tb1 O9 2.340(3) .
Tb1 O8 2.377(3) .
Tb1 O10 2.381(3) .
Tb1 O7 2.390(3) .
Tb1 O5 2.396(3) .
Tb2 O14 2.351(3) 2
Tb2 O14 2.351(3) .
Tb2 O11 2.355(3) 2
Tb2 O11 2.356(3) .
Tb2 O13 2.377(3) 2
Tb2 O13 2.377(3) .
Tb2 O15 2.384(3) .
Tb2 O15 2.385(3) 2
F1 C31 1.309(6) .
F2 C31 1.294(6) .
F3 C31 1.319(5) .
F4 C35 1.341(5) .
F5 C35 1.328(5) .
F6 C35 1.327(5) .
F7 C36 1.309(5) .
F8 C36 1.325(5) .
F9 C36 1.329(5) .
F10 C40 1.324(5) .
F11 C40 1.311(5) .
F12 C40 1.314(5) .
F13 C41 1.327(7) .
F14 C41 1.305(7) .
F15 C41 1.330(6) .
F16 C45 1.351(10) .
F17 C45 1.302(17) .
F18 C45 1.304(10) .
F16' C45 1.222(18) .
F17' C45 1.37(2) .
F18' C45 1.402(16) .
F19 C61 1.528(8) .
F20 C61 1.321(10) .
F21 C61 1.276(9) .
F19' C61 1.457(7) .
F20' C61 1.301(8) .
F21' C61 1.264(7) .
F22 C64 1.312(5) .
F23 C64 1.320(6) .
F24 C64 1.308(5) .
F25 C67 1.330(6) .
F26 C67 1.303(7) .
F27 C67 1.330(6) .
F25' C67 1.326(8) .
F26' C67 1.349(10) .
F27' C67 1.323(9) .
O1 N1 1.309(4) .
O2 N2 1.294(5) .
O3 N4 1.314(4) .
O4 N5 1.273(4) .
O5 C32 1.246(5) .
O6 C34 1.251(5) .
O7 C37 1.241(5) .
O8 C39 1.246(5) .
O9 C42 1.237(5) .
O10 C44 1.264(5) .
O11 N7 1.314(4) .
O12 N8 1.272(4) .
O13 C62 1.255(5) .
O14 C65 1.258(5) .
O15 C68 1.254(5) .
N1 C1 1.328(5) .
N1 C2 1.482(5) .
N2 C1 1.371(6) .
N2 C5 1.483(7) .
N3 C11 1.410(7) .
N3 C14 1.411(8) .
N3 C15 1.451(9) .
N4 C16 1.327(5) .
N4 C17 1.491(5) .
N5 C16 1.373(5) .
N5 C20 1.492(5) .
N6 C26 1.375(6) .
N6 C29 1.448(6) .
N6 C30 1.449(7) .
N7 C46 1.320(5) .
N7 C47 1.504(5) .
N8 C46 1.372(5) .
N8 C50 1.490(5) .
N9 C56 1.378(5) .
N9 C59 1.438(5) .
N9 C60 1.456(5) .
C1 C8 1.471(7) .
C2 C4 1.507(6) .
C2 C3 1.524(6) .
C2 C5 1.562(6) .
C3 H3A 0.9800 .
C3 H3B 0.9800 .
C3 H3C 0.9800 .
C4 H4A 0.9800 .
C4 H4B 0.9800 .
C4 H4C 0.9800 .
C5 C7 1.521(7) .
C5 C6 1.524(8) .
C6 H6A 0.9800 .
C6 H6B 0.9800 .
C6 H6C 0.9800 .
C7 H7A 0.9800 .
C7 H7B 0.9800 .
C7 H7C 0.9800 .
C8 C13 1.392(7) .
C8 C9 1.399(6) .
C9 C10 1.411(7) .
C9 H9 0.9500 .
C10 C11 1.395(8) .
C10 H10 0.9500 .
C11 C12 1.382(8) .
C12 C13 1.384(7) .
C12 H12 0.9500 .
C13 H13 0.9500 .
C14 H14A 0.9800 .
C14 H14B 0.9800 .
C14 H14C 0.9800 .
C15 H15A 0.9800 .
C15 H15B 0.9800 .
C15 H15C 0.9800 .
C16 C23 1.448(6) .
C17 C19 1.506(6) .
C17 C18 1.532(6) .
C17 C20 1.549(6) .
C18 H18A 0.9800 .
C18 H18B 0.9800 .
C18 H18C 0.9800 .
C19 H19A 0.9800 .
C19 H19B 0.9800 .
C19 H19C 0.9800 .
C20 C22 1.512(6) .
C20 C21 1.516(6) .
C21 H21A 0.9800 .
C21 H21B 0.9800 .
C21 H21C 0.9800 .
C22 H22A 0.9800 .
C22 H22B 0.9800 .
C22 H22C 0.9800 .
C23 C24 1.397(6) .
C23 C28 1.403(6) .
C24 C25 1.383(6) .
C24 H24 0.9500 .
C25 C26 1.396(7) .
C25 H25 0.9500 .
C26 C27 1.411(6) .
C27 C28 1.371(6) .
C27 H27 0.9500 .
C28 H28 0.9500 .
C29 H29A 0.9800 .
C29 H29B 0.9800 .
C29 H29C 0.9800 .
C30 H30A 0.9800 .
C30 H30B 0.9800 .
C30 H30C 0.9800 .
C31 C32 1.530(6) .
C32 C33 1.380(6) .
C33 C34 1.395(6) .
C33 H33 0.9500 .
C34 C35 1.529(6) .
C36 C37 1.525(5) .
C37 C38 1.388(5) .
C38 C39 1.395(6) .
C38 H38 0.9500 .
C39 C40 1.535(5) .
C41 C42 1.557(7) .
C42 C43 1.377(7) .
C43 C44 1.393(7) .
C43 H43 0.9500 .
C44 C45 1.519(8) .
C46 C53 1.446(6) .
C47 C49 1.525(6) .
C47 C48 1.526(6) .
C47 C50 1.553(6) .
C48 H48A 0.9800 .
C48 H48B 0.9800 .
C48 H48C 0.9800 .
C49 H49A 0.9800 .
C49 H49B 0.9800 .
C49 H49C 0.9800 .
C50 C51 1.519(6) .
C50 C52 1.527(6) .
C51 H51A 0.9800 .
C51 H51B 0.9800 .
C51 H51C 0.9800 .
C52 H52A 0.9800 .
C52 H52B 0.9800 .
C52 H52C 0.9800 .
C53 C58 1.388(6) .
C53 C54 1.407(6) .
C54 C55 1.377(6) .
C54 H54 0.9500 .
C55 C56 1.413(6) .
C55 H55 0.9500 .
C56 C57 1.407(6) .
C57 C58 1.377(5) .
C57 H57 0.9500 .
C58 H58 0.9500 .
C59 H59A 0.9800 .
C59 H59B 0.9800 .
C59 H59C 0.9800 .
C60 H60A 0.9800 .
C60 H60B 0.9800 .
C60 H60C 0.9800 .
C61 C62 1.492(7) .
C62 C66 1.392(6) 2
C64 C65 1.541(6) .
C65 C66 1.376(6) .
C66 C62 1.392(6) 2
C66 H66 0.9500 .
C67 C68 1.510(6) .
C68 C69 1.380(5) .
C69 C68 1.380(5) 2
C69 H69 0.9500 .

loop_
_geom_torsion_atom_site_label_1
_geom_torsion_atom_site_label_2
_geom_torsion_atom_site_label_3
_geom_torsion_atom_site_label_4
_geom_torsion
_geom_torsion_site_symmetry_1
_geom_torsion_site_symmetry_4
O6 Tb1 O1 N1 -62.6(3) . .
O3 Tb1 O1 N1 -170.7(3) . .
O9 Tb1 O1 N1 80.7(3) . .
O8 Tb1 O1 N1 148.1(4) . .
O10 Tb1 O1 N1 13.9(3) . .
O7 Tb1 O1 N1 -136.1(4) . .
O5 Tb1 O1 N1 -7.1(4) . .
O1 Tb1 O3 N4 -173.7(3) . .
O6 Tb1 O3 N4 82.9(3) . .
O9 Tb1 O3 N4 -58.7(3) . .
O8 Tb1 O3 N4 -132.2(4) . .
O10 Tb1 O3 N4 -1.8(4) . .
O7 Tb1 O3 N4 150.9(4) . .
O5 Tb1 O3 N4 15.6(3) . .
O1 Tb1 O5 C32 -51.8(5) . .
O6 Tb1 O5 C32 8.0(4) . .
O3 Tb1 O5 C32 117.0(4) . .
O9 Tb1 O5 C32 -149.6(4) . .
O8 Tb1 O5 C32 162.9(3) . .
O10 Tb1 O5 C32 -72.9(4) . .
O7 Tb1 O5 C32 63.8(4) . .
O1 Tb1 O6 C34 144.3(4) . .
O3 Tb1 O6 C34 -75.6(4) . .
O9 Tb1 O6 C34 27.9(4) . .
O8 Tb1 O6 C34 -154.6(3) . .
O10 Tb1 O6 C34 70.0(4) . .
O7 Tb1 O6 C34 -141.5(4) . .
O5 Tb1 O6 C34 -7.2(4) . .
O1 Tb1 O7 C37 -91.1(3) . .
O6 Tb1 O7 C37 175.1(3) . .
O3 Tb1 O7 C37 65.5(3) . .
O9 Tb1 O7 C37 6.8(4) . .
O8 Tb1 O7 C37 -12.6(3) . .
O10 Tb1 O7 C37 -136.4(3) . .
O5 Tb1 O7 C37 119.9(3) . .
O1 Tb1 O8 C39 91.3(4) . .
O6 Tb1 O8 C39 26.3(4) . .
O3 Tb1 O8 C39 -61.8(3) . .
O9 Tb1 O8 C39 -155.4(4) . .
O10 Tb1 O8 C39 149.4(3) . .
O7 Tb1 O8 C39 13.1(3) . .
O5 Tb1 O8 C39 -107.6(4) . .
O1 Tb1 O9 C42 -75.8(4) . .
O6 Tb1 O9 C42 34.7(5) . .
O3 Tb1 O9 C42 142.9(4) . .
O8 Tb1 O9 C42 -143.9(4) . .
O10 Tb1 O9 C42 -8.2(4) . .
O7 Tb1 O9 C42 -163.1(4) . .
O5 Tb1 O9 C42 69.4(4) . .
O1 Tb1 O10 C44 121.8(4) . .
O6 Tb1 O10 C44 -145.3(4) . .
O3 Tb1 O10 C44 -52.6(4) . .
O9 Tb1 O10 C44 8.2(4) . .
O8 Tb1 O10 C44 63.6(4) . .
O7 Tb1 O10 C44 167.0(3) . .
O5 Tb1 O10 C44 -70.0(4) . .
O14 Tb2 O11 N7 -71.7(4) 2 .
O14 Tb2 O11 N7 71.2(3) . .
O11 Tb2 O11 N7 -179.1(4) 2 .
O13 Tb2 O11 N7 8.1(4) 2 .
O13 Tb2 O11 N7 -3.6(3) . .
O15 Tb2 O11 N7 143.8(4) . .
O15 Tb2 O11 N7 -141.9(4) 2 .
O14 Tb2 O13 C62 -20.9(3) 2 .
O14 Tb2 O13 C62 136.1(4) . .
O11 Tb2 O13 C62 48.3(4) 2 .
O11 Tb2 O13 C62 -127.5(4) . .
O13 Tb2 O13 C62 60.1(3) 2 .
O15 Tb2 O13 C62 -174.8(3) . .
O15 Tb2 O13 C62 -72.4(4) 2 .
O14 Tb2 O14 C65 -19.7(3) 2 .
O11 Tb2 O14 C65 85.3(3) 2 .
O11 Tb2 O14 C65 -127.3(3) . .
O13 Tb2 O14 C65 17.8(3) 2 .
O13 Tb2 O14 C65 -56.3(3) . .
O15 Tb2 O14 C65 157.7(4) . .
O15 Tb2 O14 C65 164.7(3) 2 .
O14 Tb2 O15 C68 -7.2(4) 2 .
O14 Tb2 O15 C68 175.6(4) . .
O11 Tb2 O15 C68 -79.8(4) 2 .
O11 Tb2 O15 C68 79.6(4) . .
O13 Tb2 O15 C68 -133.2(3) 2 .
O13 Tb2 O15 C68 125.7(3) . .
O15 Tb2 O15 C68 -0.2(3) 2 .
Tb1 O1 N1 C1 -79.7(5) . .
Tb1 O1 N1 C2 111.1(4) . .
Tb1 O3 N4 C16 -82.9(5) . .
Tb1 O3 N4 C17 110.1(4) . .
Tb2 O11 N7 C46 80.6(5) . .
Tb2 O11 N7 C47 -105.2(4) . .
O1 N1 C1 N2 -178.6(3) . .
C2 N1 C1 N2 -8.9(5) . .
O1 N1 C1 C8 -2.4(7) . .
C2 N1 C1 C8 167.3(4) . .
O2 N2 C1 N1 177.6(4) . .
C5 N2 C1 N1 -8.0(5) . .
O2 N2 C1 C8 1.3(7) . .
C5 N2 C1 C8 175.7(4) . .
O1 N1 C2 C4 70.7(4) . .
C1 N1 C2 C4 -99.3(4) . .
O1 N1 C2 C3 -47.7(5) . .
C1 N1 C2 C3 142.2(4) . .
O1 N1 C2 C5 -169.6(4) . .
C1 N1 C2 C5 20.4(5) . .
O2 N2 C5 C7 -45.6(6) . .
C1 N2 C5 C7 139.7(4) . .
O2 N2 C5 C6 76.5(6) . .
C1 N2 C5 C6 -98.2(5) . .
O2 N2 C5 C2 -165.6(4) . .
C1 N2 C5 C2 19.6(5) . .
N1 C2 C5 N2 -21.5(4) . .
C4 C2 C5 N2 92.5(4) . .
C3 C2 C5 N2 -139.3(4) . .
N1 C2 C5 C7 -138.2(5) . .
C4 C2 C5 C7 -24.2(7) . .
C3 C2 C5 C7 104.0(6) . .
N1 C2 C5 C6 91.4(5) . .
C4 C2 C5 C6 -154.6(5) . .
C3 C2 C5 C6 -26.4(7) . .
N1 C1 C8 C13 -22.8(7) . .
N2 C1 C8 C13 152.7(4) . .
N1 C1 C8 C9 155.2(5) . .
N2 C1 C8 C9 -29.3(7) . .
C13 C8 C9 C10 -3.6(7) . .
C1 C8 C9 C10 178.4(4) . .
C8 C9 C10 C11 1.4(8) . .
C9 C10 C11 C12 2.1(8) . .
C9 C10 C11 N3 -179.9(5) . .
C14 N3 C11 C12 -172.4(6) . .
C15 N3 C11 C12 -7.2(8) . .
C14 N3 C11 C10 9.6(8) . .
C15 N3 C11 C10 174.9(5) . .
C10 C11 C12 C13 -3.5(8) . .
N3 C11 C12 C13 178.6(5) . .
C11 C12 C13 C8 1.2(7) . .
C9 C8 C13 C12 2.3(7) . .
C1 C8 C13 C12 -179.7(4) . .
O3 N4 C16 N5 -177.7(3) . .
C17 N4 C16 N5 -10.1(5) . .
O3 N4 C16 C23 -1.2(6) . .
C17 N4 C16 C23 166.4(4) . .
O4 N5 C16 N4 177.9(4) . .
C20 N5 C16 N4 -7.0(4) . .
O4 N5 C16 C23 1.3(6) . .
C20 N5 C16 C23 176.4(4) . .
O3 N4 C17 C19 -47.1(5) . .
C16 N4 C17 C19 144.5(4) . .
O3 N4 C17 C18 71.8(4) . .
C16 N4 C17 C18 -96.6(4) . .
O3 N4 C17 C20 -169.9(3) . .
C16 N4 C17 C20 21.7(4) . .
O4 N5 C20 C22 -44.1(5) . .
C16 N5 C20 C22 140.6(4) . .
O4 N5 C20 C21 76.3(5) . .
C16 N5 C20 C21 -99.0(4) . .
O4 N5 C20 C17 -165.1(4) . .
C16 N5 C20 C17 19.6(4) . .
N4 C17 C20 N5 -22.4(4) . .
C19 C17 C20 N5 -141.9(4) . .
C18 C17 C20 N5 89.8(4) . .
N4 C17 C20 C22 -139.9(4) . .
C19 C17 C20 C22 100.6(5) . .
C18 C17 C20 C22 -27.7(5) . .
N4 C17 C20 C21 90.6(4) . .
C19 C17 C20 C21 -28.9(5) . .
C18 C17 C20 C21 -157.2(4) . .
N4 C16 C23 C24 156.2(4) . .
N5 C16 C23 C24 -27.9(6) . .
N4 C16 C23 C28 -24.9(6) . .
N5 C16 C23 C28 151.0(4) . .
C28 C23 C24 C25 -2.1(6) . .
C16 C23 C24 C25 176.9(4) . .
C23 C24 C25 C26 -0.3(7) . .
C29 N6 C26 C25 16.2(7) . .
C30 N6 C26 C25 174.6(4) . .
C29 N6 C26 C27 -163.5(4) . .
C30 N6 C26 C27 -5.1(6) . .
C24 C25 C26 N6 -176.7(4) . .
C24 C25 C26 C27 3.0(6) . .
N6 C26 C27 C28 176.2(4) . .
C25 C26 C27 C28 -3.5(6) . .
C26 C27 C28 C23 1.2(6) . .
C24 C23 C28 C27 1.6(6) . .
C16 C23 C28 C27 -177.4(4) . .
Tb1 O5 C32 C33 -7.6(7) . .
Tb1 O5 C32 C31 172.1(3) . .
F2 C31 C32 O5 -64.2(6) . .
F1 C31 C32 O5 56.5(6) . .
F3 C31 C32 O5 176.9(4) . .
F2 C31 C32 C33 115.6(5) . .
F1 C31 C32 C33 -123.8(5) . .
F3 C31 C32 C33 -3.3(6) . .
O5 C32 C33 C34 1.6(7) . .
C31 C32 C33 C34 -178.1(4) . .
Tb1 O6 C34 C33 5.8(7) . .
Tb1 O6 C34 C35 -171.9(3) . .
C32 C33 C34 O6 -0.5(7) . .
C32 C33 C34 C35 177.1(4) . .
O6 C34 C35 F6 -36.5(5) . .
C33 C34 C35 F6 145.5(4) . .
O6 C34 C35 F5 -158.6(4) . .
C33 C34 C35 F5 23.4(6) . .
O6 C34 C35 F4 82.3(4) . .
C33 C34 C35 F4 -95.7(5) . .
Tb1 O7 C37 C38 9.7(6) . .
Tb1 O7 C37 C36 -171.7(2) . .
F7 C36 C37 O7 -52.1(5) . .
F8 C36 C37 O7 67.7(5) . .
F9 C36 C37 O7 -173.3(3) . .
F7 C36 C37 C38 126.7(4) . .
F8 C36 C37 C38 -113.6(4) . .
F9 C36 C37 C38 5.4(5) . .
O7 C37 C38 C39 0.5(6) . .
C36 C37 C38 C39 -178.1(4) . .
Tb1 O8 C39 C38 -11.1(6) . .
Tb1 O8 C39 C40 169.1(3) . .
C37 C38 C39 O8 0.2(7) . .
C37 C38 C39 C40 -179.9(4) . .
O8 C39 C40 F11 -66.4(5) . .
C38 C39 C40 F11 113.7(4) . .
O8 C39 C40 F12 53.8(5) . .
C38 C39 C40 F12 -126.1(4) . .
O8 C39 C40 F10 172.7(4) . .
C38 C39 C40 F10 -7.1(6) . .
Tb1 O9 C42 C43 6.5(8) . .
Tb1 O9 C42 C41 -171.3(3) . .
F14 C41 C42 O9 -37.4(7) . .
F13 C41 C42 O9 81.3(6) . .
F15 C41 C42 O9 -158.3(5) . .
F14 C41 C42 C43 144.5(5) . .
F13 C41 C42 C43 -96.8(6) . .
F15 C41 C42 C43 23.6(7) . .
O9 C42 C43 C44 0.2(8) . .
C41 C42 C43 C44 178.0(5) . .
Tb1 O10 C44 C43 -6.7(7) . .
Tb1 O10 C44 C45 172.9(3) . .
C42 C43 C44 O10 0.0(8) . .
C42 C43 C44 C45 -179.6(5) . .
O10 C44 C45 F16' -163.6(16) . .
C43 C44 C45 F16' 16.1(18) . .
O10 C44 C45 F17 39.7(12) . .
C43 C44 C45 F17 -140.6(11) . .
O10 C44 C45 F18 -81.4(10) . .
C43 C44 C45 F18 98.3(10) . .
O10 C44 C45 F16 161.9(7) . .
C43 C44 C45 F16 -18.4(9) . .
O10 C44 C45 F17' 66.7(11) . .
C43 C44 C45 F17' -113.6(10) . .
O10 C44 C45 F18' -32.9(13) . .
C43 C44 C45 F18' 146.8(11) . .
O11 N7 C46 N8 177.7(3) . .
C47 N7 C46 N8 3.3(5) . .
O11 N7 C46 C53 1.2(7) . .
C47 N7 C46 C53 -173.2(4) . .
O12 N8 C46 N7 -179.0(4) . .
C50 N8 C46 N7 4.7(5) . .
O12 N8 C46 C53 -2.3(7) . .
C50 N8 C46 C53 -178.6(4) . .
O11 N7 C47 C49 -62.8(5) . .
C46 N7 C47 C49 111.9(4) . .
O11 N7 C47 C48 55.4(5) . .
C46 N7 C47 C48 -129.8(4) . .
O11 N7 C47 C50 176.0(3) . .
C46 N7 C47 C50 -9.2(4) . .
O12 N8 C50 C51 53.1(5) . .
C46 N8 C50 C51 -130.5(4) . .
O12 N8 C50 C52 -65.2(5) . .
C46 N8 C50 C52 111.2(4) . .
O12 N8 C50 C47 173.6(4) . .
C46 N8 C50 C47 -10.0(4) . .
N7 C47 C50 N8 10.4(4) . .
C49 C47 C50 N8 -104.0(4) . .
C48 C47 C50 N8 127.2(4) . .
N7 C47 C50 C51 126.2(4) . .
C49 C47 C50 C51 11.9(6) . .
C48 C47 C50 C51 -116.9(4) . .
N7 C47 C50 C52 -104.8(4) . .
C49 C47 C50 C52 140.8(4) . .
C48 C47 C50 C52 12.0(5) . .
N7 C46 C53 C58 32.0(6) . .
N8 C46 C53 C58 -144.0(4) . .
N7 C46 C53 C54 -150.0(4) . .
N8 C46 C53 C54 34.1(6) . .
C58 C53 C54 C55 -0.6(6) . .
C46 C53 C54 C55 -178.7(4) . .
C53 C54 C55 C56 1.6(6) . .
C59 N9 C56 C57 -6.9(6) . .
C60 N9 C56 C57 -165.2(4) . .
C59 N9 C56 C55 173.7(4) . .
C60 N9 C56 C55 15.4(6) . .
C54 C55 C56 N9 177.4(4) . .
C54 C55 C56 C57 -2.1(6) . .
N9 C56 C57 C58 -177.9(4) . .
C55 C56 C57 C58 1.5(6) . .
C56 C57 C58 C53 -0.6(6) . .
C54 C53 C58 C57 0.1(6) . .
C46 C53 C58 C57 178.2(4) . .
Tb2 O13 C62 C66 18.6(7) . 2
Tb2 O13 C62 C61 -163.1(3) . .
F21' C61 C62 O13 27.2(8) . .
F21 C61 C62 O13 -17.2(13) . .
F20' C61 C62 O13 167.5(8) . .
F20 C61 C62 O13 -173.8(12) . .
F19' C61 C62 O13 -80.9(5) . .
F19 C61 C62 O13 86.1(6) . .
F21' C61 C62 C66 -154.3(6) . 2
F21 C61 C62 C66 161.3(11) . 2
F20' C61 C62 C66 -14.0(10) . 2
F20 C61 C62 C66 4.8(13) . 2
F19' C61 C62 C66 97.7(5) . 2
F19 C61 C62 C66 -95.4(6) . 2
Tb2 O14 C65 C66 -11.8(7) . .
Tb2 O14 C65 C64 166.4(3) . .
F24 C64 C65 O14 156.1(4) . .
F22 C64 C65 O14 -82.2(5) . .
F23 C64 C65 O14 35.6(5) . .
F24 C64 C65 C66 -25.5(6) . .
F22 C64 C65 C66 96.2(5) . .
F23 C64 C65 C66 -146.0(4) . .
O14 C65 C66 C62 -2.8(7) . 2
C64 C65 C66 C62 179.1(4) . 2
Tb2 O15 C68 C69 0.4(6) . .
Tb2 O15 C68 C67 179.2(3) . .
F26 C67 C68 O15 -59.9(7) . .
F27' C67 C68 O15 146.2(9) . .
F25' C67 C68 O15 17.8(9) . .
F27 C67 C68 O15 -179.1(5) . .
F25 C67 C68 O15 63.1(6) . .
F26' C67 C68 O15 -94.6(10) . .
F26 C67 C68 C69 119.0(6) . .
F27' C67 C68 C69 -34.9(10) . .
F25' C67 C68 C69 -163.3(7) . .
F27 C67 C68 C69 -0.2(6) . .
F25 C67 C68 C69 -118.0(6) . .
F26' C67 C68 C69 84.4(10) . .
O15 C68 C69 C68 -0.2(3) . 2
C67 C68 C69 C68 -178.9(4) . 2

loop_
_platon_squeeze_void_nr
_platon_squeeze_void_average_x
_platon_squeeze_void_average_y
_platon_squeeze_void_average_z
_platon_squeeze_void_volume
_platon_squeeze_void_count_electrons
_platon_squeeze_void_content
1 0.250 0.816 -0.016 1009 127 ' '
2 0.750 0.316 -0.016 1009 127 ' '
